data_4070016
loop_
_publ_author_name
'Das, Dipanwita'
'Rao, G. K.'
'Singh, Ajai K.'

_publ_section_title
;
 Palladium(II) Complexes of the First Pincer (Se,N,Se) Ligand,
 2,6-Bis((phenylseleno)methyl)pyridine (L): Solvent-Dependent Formation of
 [PdCl(L)]Cl and Na[PdCl(L)][PdCl4] and High Catalytic Activity for the
 Heck Reaction
;
_journal_issue 20
_journal_name_full Organometallics
_journal_page_first 6054
_journal_paper_doi 10.1021/om900570g
_journal_volume 28
_journal_year 2009
_chemical_formula_moiety 'C19 H17 Cl N Pd Se2, Cl, O'
_chemical_formula_sum 'C19 H17 Cl2 N O Pd Se2'
_chemical_formula_weight 610.60
_chemical_name_systematic
; 
 ? 
;
_space_group_IT_number 61
_symmetry_cell_setting orthorhombic
_symmetry_space_group_name_Hall '-P 2ac 2ab'
_symmetry_space_group_name_H-M 'P b c a'
_atom_sites_solution_hydrogens geom
_atom_sites_solution_primary direct
_atom_sites_solution_secondary difmap
_audit_creation_method SHELXL-97
_cell_angle_alpha 90.00
_cell_angle_beta 90.00
_cell_angle_gamma 90.00
_cell_formula_units_Z 8
_cell_length_a 11.447(2)
_cell_length_b 10.947(2)
_cell_length_c 35.508(7)
_cell_measurement_reflns_used 8311
_cell_measurement_temperature 293(2)
_cell_measurement_theta_max 32.4499
_cell_measurement_theta_min 3.0364
_cell_volume 4449.5(14)
_computing_cell_refinement 'Bruker XSCANS'
_computing_data_collection 'Bruker XSCANS'
_computing_data_reduction 'Bruker SHELXTL'
_computing_molecular_graphics 'Bruker SHELXTL'
_computing_publication_material 'Bruker SHELXTL'
_computing_structure_refinement 'SHELXL-97 (Sheldrick, 1997)'
_computing_structure_solution 'SHELXS-97 (Sheldrick, 1990)'
_diffrn_ambient_temperature 293(2)
_diffrn_detector_area_resol_mean 15.9948
_diffrn_measured_fraction_theta_full 0.885
_diffrn_measured_fraction_theta_max 0.985
_diffrn_measurement_device_type 'OXFORD DIFFRACTION XCALIBUR-S'
_diffrn_measurement_method \w/q-scan
_diffrn_radiation_monochromator graphite
_diffrn_radiation_source 'Enhance (Mo) X-ray Source'
_diffrn_radiation_type MoK\a
_diffrn_radiation_wavelength 0.71073
_diffrn_reflns_av_R_equivalents 0.0484
_diffrn_reflns_av_sigmaI/netI 0.0324
_diffrn_reflns_limit_h_max 15
_diffrn_reflns_limit_h_min -15
_diffrn_reflns_limit_k_max 15
_diffrn_reflns_limit_k_min -15
_diffrn_reflns_limit_l_max 49
_diffrn_reflns_limit_l_min -49
_diffrn_reflns_number 49162
_diffrn_reflns_theta_full 29.57
_diffrn_reflns_theta_max 29.57
_diffrn_reflns_theta_min 2.29
_exptl_absorpt_coefficient_mu 4.354
_exptl_absorpt_correction_T_max 0.324
_exptl_absorpt_correction_T_min 0.249
_exptl_absorpt_correction_type multi-scan
_exptl_absorpt_process_details
; 
 CrysAlis RED, Oxford Diffraction Ltd.,
Version 1.171.31.7 (release 18-10-2006 CrysAlis171 .NET)
(compiled Oct 18 2006,16:28:17)
Empirical absorption correction using spherical harmonics,
 implemented in SCALE3 ABSPACK scaling algorithm. 
;
_exptl_crystal_colour red
_exptl_crystal_density_diffrn 1.823
_exptl_crystal_density_method 'not measured'
_exptl_crystal_description block
_exptl_crystal_F_000 2352
_exptl_crystal_size_max 0.34
_exptl_crystal_size_mid 0.30
_exptl_crystal_size_min 0.26
_refine_diff_density_max 0.842
_refine_diff_density_min -0.449
_refine_diff_density_rms 0.117
_refine_ls_extinction_method none
_refine_ls_goodness_of_fit_ref 1.128
_refine_ls_hydrogen_treatment constr
_refine_ls_matrix_type full
_refine_ls_number_parameters 235
_refine_ls_number_reflns 5511
_refine_ls_number_restraints 0
_refine_ls_restrained_S_all 1.128
_refine_ls_R_factor_all 0.0665
_refine_ls_R_factor_gt 0.0452
_refine_ls_shift/su_max 0.009
_refine_ls_shift/su_mean 0.001
_refine_ls_structure_factor_coef Fsqd
_refine_ls_weighting_details 'calc w=1/[\s^2^(Fo^2^)+(0.0594P)^2^+3.5201P] where P=(Fo^2^+2Fc^2^)/3'
_refine_ls_weighting_scheme calc
_refine_ls_wR_factor_gt 0.1157
_refine_ls_wR_factor_ref 0.1241
_reflns_number_gt 4147
_reflns_number_total 6230
_reflns_threshold_expression >2sigma(I)
_cod_data_source_file om900570g_si_002.cif
_cod_data_source_block 1
_cod_depositor_comments
;
The following automatic conversions were performed:

'_symmetry_cell_setting' value 'Orthorhombic' changed to
'orthorhombic' according to
/home/saulius/struct/CIF-dictionaries/cif_core.dic dictionary named
'cif_core.dic' version 2.4.2 from 2011-04-26.

Automatic conversion script
Id: cif_fix_values 1715 2011-07-08 13:25:40Z adriana 
;
_cod_original_cell_volume 4449.5(15)
_cod_original_sg_symbol_H-M Pbca
_cod_database_code 4070016

loop_
_symmetry_equiv_pos_as_xyz
'x, y, z'
'-x+1/2, -y, z+1/2'
'-x, y+1/2, -z+1/2'
'x+1/2, -y+1/2, -z'
'-x, -y, -z'
'x-1/2, y, -z-1/2'
'x, -y-1/2, z-1/2'
'-x-1/2, y-1/2, z'

loop_
_atom_site_label
_atom_site_type_symbol
_atom_site_fract_x
_atom_site_fract_y
_atom_site_fract_z
_atom_site_U_iso_or_equiv
_atom_site_adp_type
_atom_site_occupancy
_atom_site_symmetry_multiplicity
_atom_site_calc_flag
_atom_site_refinement_flags
Pd1 Pd 0.53773(3) 0.79330(3) 0.112704(9) 0.04682(12) Uani 1 1 d .
Se1 Se 0.67943(5) 0.92073(5) 0.142651(13) 0.05525(15) Uani 1 1 d .
Se2 Se 0.37536(5) 0.68372(4) 0.084287(15) 0.05943(16) Uani 1 1 d .
Cl1 Cl 0.58206(14) 0.64546(12) 0.15352(4) 0.0695(4) Uani 1 1 d .
N1 N 0.4947(3) 0.9274(3) 0.07774(10) 0.0470(8) Uani 1 1 d .
C8 C 0.5432(4) 1.0348(4) 0.08250(13) 0.0503(10) Uani 1 1 d .
C12 C 0.4102(4) 0.9105(4) 0.04991(12) 0.0505(10) Uani 1 1 d .
C14 C 0.2455(5) 0.7430(5) 0.11556(15) 0.0651(13) Uani 1 1 d .
C7 C 0.6416(6) 1.0542(5) 0.11040(15) 0.0682(14) Uani 1 1 d .
H7A H 0.6217 1.1237 0.1261 0.082 Uiso 1 1 calc R
H7B H 0.7113 1.0759 0.0964 0.082 Uiso 1 1 calc R
C11 C 0.3705(5) 1.0019(5) 0.02856(14) 0.0641(13) Uani 1 1 d .
H11 H 0.3115 0.9902 0.0109 0.077 Uiso 1 1 calc R
C10 C 0.4203(5) 1.1113(5) 0.03391(16) 0.0668(14) Uani 1 1 d .
H10 H 0.3963 1.1775 0.0194 0.080 Uiso 1 1 calc R
C13 C 0.3686(5) 0.7900(4) 0.04178(15) 0.0636(13) Uani 1 1 d .
H13A H 0.4151 0.7555 0.0216 0.076 Uiso 1 1 calc R
H13B H 0.2885 0.7951 0.0331 0.076 Uiso 1 1 calc R
C9 C 0.5060(5) 1.1269(5) 0.06039(15) 0.0626(13) Uani 1 1 d .
H9 H 0.5397 1.2037 0.0632 0.075 Uiso 1 1 calc R
C6 C 0.5923(6) 0.9662(5) 0.18727(14) 0.0703(14) Uani 1 1 d .
Cl2 Cl 0.65274(17) 0.65663(19) 0.03489(5) 0.0966(5) Uani 1 1 d .
O1 O 0.8001(7) 0.8660(6) 0.06824(18) 0.139(2) Uani 1 1 d .
C19 C 0.1678(6) 0.8322(5) 0.1047(2) 0.0839(18) Uani 1 1 d .
H19 H 0.1767 0.8697 0.0814 0.101 Uiso 1 1 calc R
C5 C 0.6448(7) 1.0510(7) 0.20931(19) 0.099(2) Uani 1 1 d .
H5 H 0.7151 1.0872 0.2023 0.119 Uiso 1 1 calc R
C15 C 0.2301(7) 0.6856(8) 0.1492(2) 0.104(2) Uani 1 1 d .
H15 H 0.2789 0.6216 0.1563 0.125 Uiso 1 1 calc R
C17 C 0.0622(9) 0.8138(11) 0.1624(4) 0.133(4) Uani 1 1 d .
H17 H 0.0017 0.8373 0.1784 0.160 Uiso 1 1 calc R
C18 C 0.0762(7) 0.8671(6) 0.1281(3) 0.102(2) Uani 1 1 d .
H18 H 0.0242 0.9272 0.1202 0.123 Uiso 1 1 calc R
C3 C 0.4820(14) 1.0320(10) 0.2525(2) 0.144(4) Uani 1 1 d .
H3 H 0.4494 1.0538 0.2756 0.172 Uiso 1 1 calc R
C1 C 0.4817(9) 0.9169(7) 0.1971(2) 0.128(4) Uani 1 1 d .
H1 H 0.4481 0.8590 0.1813 0.153 Uiso 1 1 calc R
C4 C 0.5894(10) 1.0816(10) 0.2427(3) 0.132(3) Uani 1 1 d .
H4 H 0.6250 1.1368 0.2589 0.159 Uiso 1 1 calc R
C16 C 0.1401(9) 0.7240(12) 0.1730(3) 0.140(4) Uani 1 1 d .
H16 H 0.1326 0.6880 0.1966 0.168 Uiso 1 1 calc R
C2 C 0.4212(12) 0.9517(9) 0.2296(3) 0.167(5) Uani 1 1 d .
H2 H 0.3466 0.9235 0.2354 0.201 Uiso 1 1 calc R

loop_
_atom_site_aniso_label
_atom_site_aniso_U_11
_atom_site_aniso_U_22
_atom_site_aniso_U_33
_atom_site_aniso_U_23
_atom_site_aniso_U_13
_atom_site_aniso_U_12
Pd1 0.0572(2) 0.03841(18) 0.0448(2) 0.00560(13) 0.00141(15) 0.00212(14)
Se1 0.0607(3) 0.0556(3) 0.0495(3) -0.0001(2) -0.0007(2) -0.0021(2)
Se2 0.0741(3) 0.0397(2) 0.0645(3) 0.0007(2) -0.0036(2) -0.0042(2)
Cl1 0.0932(10) 0.0542(7) 0.0611(7) 0.0191(6) 0.0005(7) 0.0102(7)
N1 0.056(2) 0.0401(18) 0.0446(19) 0.0055(14) 0.0038(17) 0.0031(16)
C8 0.060(3) 0.038(2) 0.053(3) 0.0019(18) 0.014(2) 0.0007(19)
C12 0.055(3) 0.051(2) 0.046(2) 0.0063(18) 0.001(2) 0.005(2)
C14 0.066(3) 0.051(3) 0.079(4) -0.005(2) 0.007(3) -0.017(2)
C7 0.098(4) 0.046(3) 0.061(3) 0.000(2) 0.000(3) -0.012(3)
C11 0.067(3) 0.071(3) 0.054(3) 0.016(2) -0.001(2) 0.012(3)
C10 0.073(3) 0.053(3) 0.074(4) 0.019(3) 0.014(3) 0.013(3)
C13 0.074(3) 0.056(3) 0.061(3) 0.006(2) -0.012(3) -0.001(2)
C9 0.069(3) 0.048(3) 0.071(3) 0.010(2) 0.013(3) 0.005(2)
C6 0.095(4) 0.065(3) 0.051(3) -0.002(2) 0.004(3) 0.009(3)
Cl2 0.0986(12) 0.1143(13) 0.0767(10) 0.0178(9) 0.0119(9) 0.0279(10)
O1 0.184(6) 0.106(4) 0.126(5) -0.005(4) 0.028(4) 0.036(4)
C19 0.099(5) 0.047(3) 0.105(5) -0.002(3) 0.017(4) -0.007(3)
C5 0.095(5) 0.131(6) 0.070(4) -0.041(4) -0.018(4) 0.007(4)
C15 0.097(5) 0.116(6) 0.100(5) 0.027(4) 0.025(4) -0.002(4)
C17 0.096(6) 0.143(9) 0.161(10) -0.053(7) 0.052(7) -0.026(6)
C18 0.098(5) 0.064(4) 0.145(7) -0.021(4) 0.038(5) -0.007(4)
C3 0.231(13) 0.127(8) 0.073(5) -0.008(5) 0.037(7) 0.047(9)
C1 0.189(9) 0.084(5) 0.110(6) -0.034(4) 0.086(6) -0.033(5)
C4 0.158(9) 0.152(9) 0.087(6) -0.048(6) -0.016(6) 0.017(7)
C16 0.113(7) 0.200(12) 0.106(7) 0.034(7) 0.040(6) -0.008(7)
C2 0.243(13) 0.114(7) 0.144(9) -0.040(7) 0.111(9) -0.030(8)

loop_
_atom_type_symbol
_atom_type_description
_atom_type_scat_dispersion_real
_atom_type_scat_dispersion_imag
_atom_type_scat_source
C C 0.0033 0.0016 'International Tables Vol C Tables 4.2.6.8 and 6.1.1.4'
H H 0.0000 0.0000 'International Tables Vol C Tables 4.2.6.8 and 6.1.1.4'
N N 0.0061 0.0033 'International Tables Vol C Tables 4.2.6.8 and 6.1.1.4'
O O 0.0106 0.0060 'International Tables Vol C Tables 4.2.6.8 and 6.1.1.4'
Na Na 0.0362 0.0249 'International Tables Vol C Tables 4.2.6.8 and 6.1.1.4'
Cl Cl 0.1484 0.1585 'International Tables Vol C Tables 4.2.6.8 and 6.1.1.4'
Se Se -0.0929 2.2259 'International Tables Vol C Tables 4.2.6.8 and 6.1.1.4'
Pd Pd -0.9988 1.0072 'International Tables Vol C Tables 4.2.6.8 and 6.1.1.4'

loop_
_geom_angle_atom_site_label_1
_geom_angle_atom_site_label_2
_geom_angle_atom_site_label_3
_geom_angle
N1 Pd1 Cl1 177.99(11)
N1 Pd1 Se1 90.87(11)
Cl1 Pd1 Se1 88.86(5)
N1 Pd1 Se2 85.15(11)
Cl1 Pd1 Se2 94.91(5)
Se1 Pd1 Se2 172.65(2)
C7 Se1 C6 100.2(3)
C7 Se1 Pd1 91.50(17)
C6 Se1 Pd1 99.48(19)
C13 Se2 C14 102.4(2)
C13 Se2 Pd1 93.34(16)
C14 Se2 Pd1 100.42(15)
C8 N1 C12 120.3(4)
C8 N1 Pd1 118.5(3)
C12 N1 Pd1 121.1(3)
N1 C8 C9 117.5(5)
N1 C8 C7 121.7(4)
C9 C8 C7 120.8(4)
C11 C12 N1 122.6(5)
C11 C12 C13 117.6(5)
N1 C12 C13 119.7(4)
C15 C14 C19 119.4(6)
C15 C14 Se2 116.2(5)
C19 C14 Se2 124.4(5)
C8 C7 Se1 117.0(3)
C8 C7 H7A 108.0
Se1 C7 H7A 108.0
C8 C7 H7B 108.0
Se1 C7 H7B 108.0
H7A C7 H7B 107.3
C12 C11 C10 116.4(5)
C12 C11 H11 121.8
C10 C11 H11 121.8
C11 C10 C9 120.9(5)
C11 C10 H10 119.6
C9 C10 H10 119.6
C12 C13 Se2 112.9(4)
C12 C13 H13A 109.0
Se2 C13 H13A 109.0
C12 C13 H13B 109.0
Se2 C13 H13B 109.0
H13A C13 H13B 107.8
C8 C9 C10 122.2(5)
C8 C9 H9 118.9
C10 C9 H9 118.9
C5 C6 C1 120.9(6)
C5 C6 Se1 114.8(5)
C1 C6 Se1 124.2(5)
C14 C19 C18 121.0(7)
C14 C19 H19 119.5
C18 C19 H19 119.5
C6 C5 C4 117.1(8)
C6 C5 H5 121.4
C4 C5 H5 121.4
C14 C15 C16 119.1(8)
C14 C15 H15 120.4
C16 C15 H15 120.4
C18 C17 C16 118.2(8)
C18 C17 H17 120.9
C16 C17 H17 120.9
C17 C18 C19 120.4(8)
C17 C18 H18 119.8
C19 C18 H18 119.8
C2 C3 C4 123.0(8)
C2 C3 H3 118.5
C4 C3 H3 118.5
C2 C1 C6 122.8(9)
C2 C1 H1 118.6
C6 C1 H1 118.6
C3 C4 C5 121.8(9)
C3 C4 H4 119.1
C5 C4 H4 119.1
C17 C16 C15 121.8(9)
C17 C16 H16 119.1
C15 C16 H16 119.1
C3 C2 C1 114.1(11)
C3 C2 H2 123.0
C1 C2 H2 123.0

loop_
_geom_bond_atom_site_label_1
_geom_bond_atom_site_label_2
_geom_bond_distance
Pd1 N1 1.985(3)
Pd1 Cl1 2.2309(12)
Pd1 Se1 2.3891(7)
Pd1 Se2 2.4313(7)
Se1 C7 1.906(5)
Se1 C6 1.937(5)
Se2 C13 1.907(5)
Se2 C14 1.966(6)
N1 C8 1.311(6)
N1 C12 1.395(6)
C8 C9 1.347(7)
C8 C7 1.515(7)
C12 C11 1.335(6)
C12 C13 1.431(7)
C14 C15 1.361(9)
C14 C19 1.375(9)
C7 H7A 0.9700
C7 H7B 0.9700
C11 C10 1.339(8)
C11 H11 0.9300
C10 C9 1.370(8)
C10 H10 0.9300
C13 H13A 0.9700
C13 H13B 0.9700
C9 H9 0.9300
C6 C5 1.355(8)
C6 C1 1.420(11)
C19 C18 1.392(10)
C19 H19 0.9300
C5 C4 1.385(12)
C5 H5 0.9300
C15 C16 1.397(12)
C15 H15 0.9300
C17 C18 1.362(14)
C17 C16 1.380(14)
C17 H17 0.9300
C18 H18 0.9300
C3 C2 1.385(16)
C3 C4 1.388(14)
C3 H3 0.9300
C1 C2 1.399(11)
C1 H1 0.9300
C4 H4 0.9300
C16 H16 0.9300
C2 H2 0.9300

loop_
_geom_torsion_atom_site_label_1
_geom_torsion_atom_site_label_2
_geom_torsion_atom_site_label_3
_geom_torsion_atom_site_label_4
_geom_torsion
N1 Pd1 Se1 C7 0.5(2)
Cl1 Pd1 Se1 C7 -177.47(19)
Se2 Pd1 Se1 C7 -56.5(3)
N1 Pd1 Se1 C6 101.2(2)
Cl1 Pd1 Se1 C6 -76.85(17)
Se2 Pd1 Se1 C6 44.1(2)
N1 Pd1 Se2 C13 17.0(2)
Cl1 Pd1 Se2 C13 -165.01(18)
Se1 Pd1 Se2 C13 74.4(3)
N1 Pd1 Se2 C14 -86.3(2)
Cl1 Pd1 Se2 C14 91.70(18)
Se1 Pd1 Se2 C14 -28.9(3)
Cl1 Pd1 N1 C8 77(4)
Se1 Pd1 N1 C8 -4.6(3)
Se2 Pd1 N1 C8 169.2(3)
Cl1 Pd1 N1 C12 -99(3)
Se1 Pd1 N1 C12 178.7(3)
Se2 Pd1 N1 C12 -7.5(3)
C12 N1 C8 C9 1.8(6)
Pd1 N1 C8 C9 -174.9(3)
C12 N1 C8 C7 -175.2(4)
Pd1 N1 C8 C7 8.1(6)
C8 N1 C12 C11 -3.8(7)
Pd1 N1 C12 C11 172.8(4)
C8 N1 C12 C13 172.1(4)
Pd1 N1 C12 C13 -11.2(6)
C13 Se2 C14 C15 -178.2(5)
Pd1 Se2 C14 C15 -82.3(5)
C13 Se2 C14 C19 5.4(5)
Pd1 Se2 C14 C19 101.2(5)
N1 C8 C7 Se1 -7.4(7)
C9 C8 C7 Se1 175.7(4)
C6 Se1 C7 C8 -97.0(4)
Pd1 Se1 C7 C8 2.9(4)
N1 C12 C11 C10 3.2(7)
C13 C12 C11 C10 -172.8(5)
C12 C11 C10 C9 -0.9(8)
C11 C12 C13 Se2 -155.0(4)
N1 C12 C13 Se2 28.9(6)
C14 Se2 C13 C12 73.9(4)
Pd1 Se2 C13 C12 -27.6(4)
N1 C8 C9 C10 0.4(7)
C7 C8 C9 C10 177.5(5)
C11 C10 C9 C8 -0.9(8)
C7 Se1 C6 C5 -80.2(5)
Pd1 Se1 C6 C5 -173.5(5)
C7 Se1 C6 C1 99.7(7)
Pd1 Se1 C6 C1 6.4(7)
C15 C14 C19 C18 2.0(10)
Se2 C14 C19 C18 178.4(5)
C1 C6 C5 C4 3.7(12)
Se1 C6 C5 C4 -176.4(7)
C19 C14 C15 C16 -4.0(11)
Se2 C14 C15 C16 179.4(7)
C16 C17 C18 C19 -0.7(14)
C14 C19 C18 C17 0.4(11)
C5 C6 C1 C2 -0.2(14)
Se1 C6 C1 C2 179.9(8)
C2 C3 C4 C5 -1.8(18)
C6 C5 C4 C3 -2.9(15)
C18 C17 C16 C15 -1.4(16)
C14 C15 C16 C17 3.8(15)
C4 C3 C2 C1 5.1(17)
C6 C1 C2 C3 -4.1(16)
